data_4062465
_journal_name_full Organometallics
_journal_year 2003
_chemical_formula_sum 'C53.5 H63.5 Cl F5 P2 Pt'
_chemical_formula_weight 1094.02
_space_group_IT_number 15
_symmetry_cell_setting monoclinic
_symmetry_space_group_name_Hall '-C 2yc'
_symmetry_space_group_name_H-M 'C 1 2/c 1'
_cell_angle_alpha 90.00
_cell_angle_beta 111.2526(3)
_cell_angle_gamma 90.00
_cell_formula_units_Z 8
_cell_length_a 31.6164(3)
_cell_length_b 10.9064(1)
_cell_length_c 32.1159(3)
_cell_measurement_temperature 173(2)
_cell_volume 10321.09(17)
_diffrn_ambient_temperature 173(2)
_exptl_crystal_density_diffrn 1.408
_cod_depositor_comments
;
The following automatic conversions were performed:
'_symmetry_cell_setting' value 'Monoclinic' changed to 'monoclinic'
according to '/home/saulius/struct/CIF-dictionaries/cif_core.dic'
dictionary named 'cif_core.dic' version 2.4.1 from 2010-06-29.

Automatic conversion script
Id: cif_fix_enum 1527 2010-12-29 10:47:43Z saulius 
;
_cod_original_sg_symbol_H-M 'C 2/c'
_cod_original_formula_sum 'C53.50 H63.50 Cl F5 P2 Pt'
_cod_database_code 4062465

loop_
_symmetry_equiv_pos_as_xyz
'x, y, z'
'-x, y, -z+1/2'
'x+1/2, y+1/2, z'
'-x+1/2, y+1/2, -z+1/2'
'-x, -y, -z'
'x, -y, z-1/2'
'-x+1/2, -y+1/2, -z'
'x+1/2, -y+1/2, z-1/2'

loop_
_atom_site_label
_atom_site_type_symbol
_atom_site_fract_x
_atom_site_fract_y
_atom_site_fract_z
_atom_site_U_iso_or_equiv
_atom_site_adp_type
_atom_site_occupancy
_atom_site_symmetry_multiplicity
_atom_site_calc_flag
_atom_site_refinement_flags
_atom_site_disorder_assembly
_atom_site_disorder_group
Pt1 Pt 0.129864(7) 0.52413(2) -0.831760(7) 0.03184(9) Uani 1 1 d . . .
P1 P 0.19197(6) 0.64944(15) -0.80075(6) 0.0363(4) Uani 1 1 d D . .
Cl1 Cl 0.17348(6) 0.35764(15) -0.79058(7) 0.0512(5) Uani 1 1 d . . .
C1 C 0.2196(2) 0.6346(7) -0.7406(2) 0.0478(18) Uani 1 1 d D . .
H1A H 0.2382 0.5590 -0.7343 0.057 Uiso 1 1 calc R . .
H1B H 0.2406 0.7046 -0.7296 0.057 Uiso 1 1 calc R . .
P2 P 0.07138(5) 0.38961(15) -0.86703(5) 0.0330(3) Uani 1 1 d D . .
C2 C 0.1890(3) 0.6296(9) -0.7137(2) 0.058(2) Uani 1 1 d D . .
H2A H 0.1665 0.5628 -0.7250 0.069 Uiso 1 1 calc R . .
H2B H 0.1723 0.7079 -0.7169 0.069 Uiso 1 1 calc R . .
C3 C 0.2172(4) 0.6073(11) -0.6648(3) 0.079(3) Uani 1 1 d D . .
H3A H 0.2340 0.5295 -0.6626 0.095 Uiso 1 1 calc R . .
H3B H 0.2400 0.6738 -0.6546 0.095 Uiso 1 1 calc R . .
C4 C 0.1923(5) 0.6005(16) -0.6336(3) 0.120(5) Uani 1 1 d D . .
H4A H 0.1720 0.5281 -0.6409 0.144 Uiso 1 1 calc R . .
H4B H 0.1733 0.6748 -0.6369 0.144 Uiso 1 1 calc R . .
C5 C 0.2258(6) 0.591(2) -0.5856(4) 0.175(9) Uani 1 1 d D . .
H5A H 0.2487 0.5277 -0.5845 0.210 Uiso 1 1 calc R . .
H5B H 0.2419 0.6701 -0.5771 0.210 Uiso 1 1 calc R . .
C6 C 0.2059(7) 0.560(2) -0.5529(5) 0.203(11) Uani 1 1 d D . .
H6A H 0.1887 0.4824 -0.5608 0.243 Uiso 1 1 calc R . .
H6B H 0.1851 0.6261 -0.5509 0.243 Uiso 1 1 calc R . .
C7 C 0.2460(8) 0.548(2) -0.5094(5) 0.242(15) Uani 1 1 d D . .
H7A H 0.2651 0.4772 -0.5108 0.290 Uiso 1 1 calc R . .
H7B H 0.2649 0.6230 -0.5035 0.290 Uiso 1 1 calc R . .
C8 C 0.2276(6) 0.529(2) -0.4743(7) 0.191(5) Uani 1 1 d D . .
H8A H 0.2180 0.6106 -0.4674 0.229 Uiso 1 1 calc R . .
H8B H 0.2531 0.5024 -0.4474 0.229 Uiso 1 1 calc R . .
C9 C 0.1897(7) 0.4443(19) -0.4798(7) 0.191(5) Uani 1 1 d D . .
H9A H 0.1695 0.4425 -0.5116 0.229 Uiso 1 1 calc R . .
H9B H 0.1719 0.4745 -0.4621 0.229 Uiso 1 1 calc R . .
C10 C 0.2062(6) 0.3171(19) -0.4649(6) 0.191(5) Uani 1 1 d D . .
H10D H 0.2231 0.3139 -0.4323 0.229 Uiso 1 1 calc R . .
H10H H 0.2259 0.2865 -0.4806 0.229 Uiso 1 1 calc R . .
C11 C 0.1625(6) 0.244(2) -0.4780(5) 0.191(5) Uani 1 1 d D . .
H11A H 0.1677 0.1729 -0.4577 0.229 Uiso 1 1 calc R . .
H11B H 0.1392 0.2963 -0.4729 0.229 Uiso 1 1 calc R . .
C12 C 0.1438(5) 0.198(2) -0.5254(5) 0.191(5) Uani 1 1 d D . .
H12A H 0.1488 0.2631 -0.5446 0.229 Uiso 1 1 calc R . .
H12B H 0.1621 0.1266 -0.5273 0.229 Uiso 1 1 calc R . .
C13 C 0.0953(4) 0.1620(10) -0.5450(3) 0.087(3) Uani 1 1 d D . .
H13A H 0.0763 0.2323 -0.5431 0.104 Uiso 1 1 calc R . .
H13B H 0.0899 0.0943 -0.5270 0.104 Uiso 1 1 calc R . .
C14 C 0.0806(4) 0.1214(9) -0.5929(3) 0.076(3) Uani 1 1 d D . .
H14A H 0.0496 0.0870 -0.6018 0.091 Uiso 1 1 calc R . .
H14B H 0.1009 0.0544 -0.5948 0.091 Uiso 1 1 calc R . .
C15 C 0.0805(3) 0.2200(8) -0.6261(2) 0.060(2) Uani 1 1 d D . .
H15A H 0.0586 0.2844 -0.6258 0.072 Uiso 1 1 calc R . .
H15B H 0.1109 0.2581 -0.6163 0.072 Uiso 1 1 calc R . .
C16 C 0.0685(3) 0.1756(8) -0.6731(2) 0.056(2) Uani 1 1 d D . .
H16A H 0.0383 0.1359 -0.6826 0.067 Uiso 1 1 calc R . .
H16B H 0.0908 0.1122 -0.6734 0.067 Uiso 1 1 calc R . .
C17 C 0.0674(3) 0.2741(8) -0.7069(3) 0.0515(19) Uani 1 1 d D . .
H17A H 0.0950 0.3250 -0.6946 0.062 Uiso 1 1 calc R . .
H17B H 0.0409 0.3279 -0.7114 0.062 Uiso 1 1 calc R . .
C18 C 0.0645(3) 0.2231(7) -0.7525(3) 0.0494(18) Uani 1 1 d D . .
H18A H 0.0916 0.1721 -0.7484 0.059 Uiso 1 1 calc R . .
H18B H 0.0374 0.1697 -0.7644 0.059 Uiso 1 1 calc R . .
C19 C 0.0615(3) 0.3231(7) -0.7861(2) 0.0469(17) Uani 1 1 d D . .
H19A H 0.0872 0.3807 -0.7730 0.056 Uiso 1 1 calc R . .
H19B H 0.0330 0.3696 -0.7922 0.056 Uiso 1 1 calc R . .
C20 C 0.0628(2) 0.2727(6) -0.8298(2) 0.0443(16) Uani 1 1 d D . .
H20A H 0.0339 0.2295 -0.8457 0.053 Uiso 1 1 calc R . .
H20B H 0.0876 0.2117 -0.8229 0.053 Uiso 1 1 calc R . .
C31 C 0.0912(2) 0.6669(5) -0.8637(2) 0.0309(12) Uani 1 1 d . . .
F32 F 0.08790(14) 0.6048(4) -0.93501(12) 0.0438(9) Uani 1 1 d . . .
C32 C 0.0752(2) 0.6845(6) -0.9088(2) 0.0329(13) Uani 1 1 d . . .
F33 F 0.03230(15) 0.7884(4) -0.97562(13) 0.0530(11) Uani 1 1 d . . .
C33 C 0.0465(2) 0.7784(6) -0.9307(2) 0.0347(13) Uani 1 1 d . . .
F34 F 0.00358(15) 0.9515(4) -0.92771(16) 0.0556(11) Uani 1 1 d . . .
C34 C 0.0321(2) 0.8612(6) -0.9068(2) 0.0410(15) Uani 1 1 d . . .
F35 F 0.03431(18) 0.9324(5) -0.83673(17) 0.0643(13) Uani 1 1 d . . .
C35 C 0.0477(2) 0.8506(6) -0.8609(2) 0.0421(15) Uani 1 1 d . . .
F36 F 0.08977(16) 0.7465(4) -0.79525(13) 0.0508(10) Uani 1 1 d . . .
C36 C 0.0758(2) 0.7550(6) -0.8404(2) 0.0379(14) Uani 1 1 d . . .
C41 C 0.2381(2) 0.6159(7) -0.8215(2) 0.0460(17) Uani 1 1 d . . .
C42 C 0.2398(3) 0.5033(8) -0.8404(3) 0.058(2) Uani 1 1 d . . .
H42A H 0.2168 0.4441 -0.8436 0.070 Uiso 1 1 calc R . .
C43 C 0.2752(3) 0.4766(11) -0.8547(4) 0.084(3) Uani 1 1 d . . .
H43A H 0.2767 0.3985 -0.8672 0.101 Uiso 1 1 calc R . .
C44 C 0.3083(3) 0.5627(13) -0.8507(4) 0.092(4) Uani 1 1 d . . .
H44A H 0.3322 0.5445 -0.8611 0.110 Uiso 1 1 calc R . .
C45 C 0.3069(3) 0.6742(12) -0.8320(4) 0.081(3) Uani 1 1 d . . .
H45A H 0.3297 0.7335 -0.8295 0.097 Uiso 1 1 calc R . .
C46 C 0.2718(2) 0.7018(8) -0.8163(3) 0.054(2) Uani 1 1 d . . .
H46A H 0.2712 0.7783 -0.8024 0.065 Uiso 1 1 calc R . .
C51 C 0.1818(2) 0.8125(6) -0.8136(2) 0.0388(15) Uani 1 1 d . . .
C52 C 0.1724(2) 0.8494(7) -0.8577(3) 0.0478(18) Uani 1 1 d . . .
H52A H 0.1735 0.7912 -0.8793 0.057 Uiso 1 1 calc R . .
C53 C 0.1616(3) 0.9692(7) -0.8699(3) 0.056(2) Uani 1 1 d . . .
H53A H 0.1551 0.9933 -0.9000 0.067 Uiso 1 1 calc R . .
C54 C 0.1601(3) 1.0542(8) -0.8392(3) 0.062(2) Uani 1 1 d . . .
H54A H 0.1532 1.1373 -0.8479 0.074 Uiso 1 1 calc R . .
C55 C 0.1688(3) 1.0187(7) -0.7955(3) 0.057(2) Uani 1 1 d . . .
H55A H 0.1670 1.0776 -0.7744 0.069 Uiso 1 1 calc R . .
C56 C 0.1801(2) 0.8982(7) -0.7821(3) 0.0479(18) Uani 1 1 d . . .
H56A H 0.1865 0.8746 -0.7519 0.057 Uiso 1 1 calc R . .
C61 C 0.0159(2) 0.4607(6) -0.8951(2) 0.0360(13) Uani 1 1 d . . .
C62 C -0.0021(2) 0.5322(6) -0.8697(2) 0.0411(15) Uani 1 1 d . . .
H62A H 0.0139 0.5397 -0.8384 0.049 Uiso 1 1 calc R . .
C63 C -0.0430(3) 0.5926(7) -0.8895(3) 0.0500(18) Uani 1 1 d . . .
H63A H -0.0553 0.6398 -0.8717 0.060 Uiso 1 1 calc R . .
C64 C -0.0657(3) 0.5841(8) -0.9347(3) 0.055(2) Uani 1 1 d . . .
H64A H -0.0937 0.6264 -0.9483 0.066 Uiso 1 1 calc R . .
C65 C -0.0484(3) 0.5150(8) -0.9606(3) 0.054(2) Uani 1 1 d . . .
H65A H -0.0644 0.5097 -0.9920 0.064 Uiso 1 1 calc R . .
C66 C -0.0077(2) 0.4529(6) -0.9411(2) 0.0426(16) Uani 1 1 d . . .
H66A H 0.0042 0.4049 -0.9590 0.051 Uiso 1 1 calc R . .
C71 C 0.0836(2) 0.3012(6) -0.9095(2) 0.0356(13) Uani 1 1 d . . .
C72 C 0.0571(2) 0.2008(6) -0.9305(2) 0.0438(16) Uani 1 1 d . . .
H72A H 0.0315 0.1791 -0.9233 0.053 Uiso 1 1 calc R . .
C73 C 0.0678(3) 0.1324(7) -0.9615(3) 0.0492(18) Uani 1 1 d . . .
H73A H 0.0496 0.0639 -0.9754 0.059 Uiso 1 1 calc R . .
C74 C 0.1052(3) 0.1637(7) -0.9725(3) 0.055(2) Uani 1 1 d . . .
H74A H 0.1125 0.1175 -0.9941 0.066 Uiso 1 1 calc R . .
C75 C 0.1313(3) 0.2620(7) -0.9517(3) 0.0501(18) Uani 1 1 d . . .
H75A H 0.1571 0.2831 -0.9587 0.060 Uiso 1 1 calc R . .
C76 C 0.1207(2) 0.3311(7) -0.9208(2) 0.0418(15) Uani 1 1 d . . .
H76A H 0.1391 0.3996 -0.9071 0.050 Uiso 1 1 calc R . .
C101 C 0.0000 0.853(3) -0.7500 0.182(8) Uani 1 2 d S . .
H10A H 0.0000 0.9403 -0.7500 0.218 Uiso 1 2 calc SR . .
C102 C 0.0417(10) 0.7878(19) -0.7242(8) 0.182(8) Uani 1 1 d . . .
C103 C 0.0420(10) 0.6629(17) -0.7258(7) 0.182(8) Uani 1 1 d . . .
H10B H 0.0685 0.6152 -0.7116 0.218 Uiso 1 1 calc R . .
C104 C 0.0000 0.612(3) -0.7500 0.182(8) Uani 1 2 d S . .
H10C H 0.0000 0.5247 -0.7500 0.218 Uiso 1 2 calc SR . .
C107 C 0.0809(17) 0.843(3) -0.7034(14) 0.182(8) Uani 0.50 1 d P . .
H10E H 0.0761 0.9315 -0.7031 0.273 Uiso 0.50 1 calc PR . .
H10F H 0.1017 0.8251 -0.7190 0.273 Uiso 0.50 1 calc PR . .
H10G H 0.0939 0.8126 -0.6726 0.273 Uiso 0.50 1 calc PR . .

loop_
_atom_site_aniso_label
_atom_site_aniso_U_11
_atom_site_aniso_U_22
_atom_site_aniso_U_33
_atom_site_aniso_U_23
_atom_site_aniso_U_13
_atom_site_aniso_U_12
Pt1 0.03135(13) 0.02483(13) 0.03060(13) -0.00005(9) 0.00077(9) 0.00088(9)
P1 0.0336(8) 0.0276(8) 0.0345(8) -0.0028(6) -0.0032(6) -0.0004(6)
Cl1 0.0453(9) 0.0277(7) 0.0588(11) 0.0070(7) -0.0074(8) 0.0045(7)
C1 0.047(4) 0.040(4) 0.038(4) 0.000(3) -0.007(3) 0.002(3)
P2 0.0330(8) 0.0268(7) 0.0339(8) 0.0005(6) 0.0058(6) -0.0025(6)
C2 0.066(5) 0.061(5) 0.034(4) 0.000(3) 0.004(3) -0.003(4)
C3 0.101(8) 0.083(7) 0.039(4) 0.009(4) 0.007(5) -0.003(6)
C4 0.152(13) 0.149(14) 0.050(6) 0.018(8) 0.025(7) -0.002(11)
C5 0.20(2) 0.25(2) 0.052(8) 0.015(11) 0.026(10) -0.073(19)
C6 0.23(3) 0.23(3) 0.098(13) 0.049(16) -0.002(15) 0.00(2)
C7 0.38(4) 0.25(3) 0.048(9) -0.006(13) 0.013(15) -0.07(3)
C8 0.148(8) 0.279(14) 0.109(6) -0.031(8) 0.002(6) 0.080(9)
C9 0.148(8) 0.279(14) 0.109(6) -0.031(8) 0.002(6) 0.080(9)
C10 0.148(8) 0.279(14) 0.109(6) -0.031(8) 0.002(6) 0.080(9)
C11 0.148(8) 0.279(14) 0.109(6) -0.031(8) 0.002(6) 0.080(9)
C12 0.148(8) 0.279(14) 0.109(6) -0.031(8) 0.002(6) 0.080(9)
C13 0.127(10) 0.081(7) 0.066(6) 0.030(6) 0.050(7) 0.024(7)
C14 0.092(7) 0.076(7) 0.065(6) 0.021(5) 0.036(5) -0.003(6)
C15 0.054(5) 0.073(6) 0.053(5) 0.019(4) 0.020(4) 0.008(4)
C16 0.038(4) 0.072(6) 0.057(5) 0.022(4) 0.016(3) 0.002(4)
C17 0.043(4) 0.062(5) 0.050(4) 0.018(4) 0.017(3) 0.009(4)
C18 0.042(4) 0.052(4) 0.054(4) 0.014(4) 0.017(3) -0.003(3)
C19 0.049(4) 0.045(4) 0.048(4) 0.009(3) 0.019(3) 0.002(3)
C20 0.047(4) 0.034(3) 0.044(4) 0.008(3) 0.006(3) -0.005(3)
C31 0.030(3) 0.025(3) 0.032(3) 0.001(2) 0.005(2) -0.004(2)
F32 0.051(2) 0.043(2) 0.0329(19) -0.0031(17) 0.0107(17) 0.0094(18)
C32 0.033(3) 0.029(3) 0.032(3) -0.003(2) 0.007(2) 0.003(2)
F33 0.054(2) 0.058(3) 0.035(2) 0.0094(19) 0.0015(18) 0.013(2)
C33 0.033(3) 0.032(3) 0.035(3) 0.004(3) 0.008(2) 0.004(3)
F34 0.053(2) 0.041(2) 0.066(3) 0.014(2) 0.013(2) 0.019(2)
C34 0.036(3) 0.030(3) 0.052(4) 0.009(3) 0.009(3) 0.005(3)
F35 0.076(3) 0.051(3) 0.069(3) -0.007(2) 0.030(3) 0.024(2)
C35 0.045(4) 0.036(3) 0.045(4) -0.003(3) 0.016(3) 0.008(3)
F36 0.069(3) 0.047(2) 0.034(2) 0.0000(18) 0.0155(19) 0.009(2)
C36 0.043(3) 0.035(3) 0.031(3) -0.002(3) 0.008(3) -0.001(3)
C41 0.038(3) 0.043(4) 0.042(4) -0.003(3) -0.003(3) 0.000(3)
C42 0.042(4) 0.053(5) 0.072(6) -0.015(4) 0.011(4) 0.001(3)
C43 0.056(5) 0.089(8) 0.106(9) -0.039(7) 0.029(6) 0.004(5)
C44 0.045(5) 0.118(10) 0.114(9) -0.037(8) 0.031(6) -0.006(6)
C45 0.041(5) 0.109(9) 0.089(7) -0.016(7) 0.019(5) -0.020(5)
C46 0.037(4) 0.059(5) 0.061(5) -0.006(4) 0.010(3) -0.008(3)
C51 0.036(3) 0.028(3) 0.042(4) -0.003(3) 0.002(3) -0.004(3)
C52 0.047(4) 0.035(4) 0.048(4) 0.003(3) 0.000(3) -0.002(3)
C53 0.052(4) 0.043(4) 0.060(5) 0.015(4) 0.003(4) -0.003(4)
C54 0.048(4) 0.036(4) 0.080(6) 0.008(4) -0.003(4) 0.004(3)
C55 0.047(4) 0.036(4) 0.076(6) -0.016(4) 0.006(4) -0.001(3)
C56 0.044(4) 0.035(4) 0.052(4) -0.009(3) 0.002(3) -0.005(3)
C61 0.035(3) 0.031(3) 0.037(3) 0.000(3) 0.007(3) -0.001(3)
C62 0.041(3) 0.042(4) 0.036(3) 0.002(3) 0.010(3) 0.002(3)
C63 0.046(4) 0.048(4) 0.056(4) -0.001(4) 0.020(3) 0.009(3)
C64 0.036(4) 0.059(5) 0.061(5) 0.003(4) 0.007(3) 0.012(4)
C65 0.045(4) 0.061(5) 0.041(4) -0.004(4) -0.002(3) 0.006(4)
C66 0.043(4) 0.037(4) 0.040(4) -0.005(3) 0.005(3) 0.003(3)
C71 0.032(3) 0.032(3) 0.038(3) 0.000(3) 0.005(2) -0.001(3)
C72 0.040(4) 0.038(4) 0.044(4) -0.003(3) 0.004(3) 0.000(3)
C73 0.052(4) 0.035(4) 0.046(4) -0.008(3) 0.001(3) 0.001(3)
C74 0.074(5) 0.044(4) 0.048(4) -0.004(3) 0.023(4) 0.011(4)
C75 0.053(4) 0.047(4) 0.057(5) 0.000(4) 0.027(4) 0.009(3)
C76 0.039(3) 0.037(3) 0.046(4) -0.001(3) 0.011(3) 0.002(3)
C101 0.35(3) 0.105(10) 0.184(14) 0.000 0.201(18) 0.000
C102 0.35(3) 0.105(10) 0.184(14) 0.000 0.201(18) 0.000
C103 0.35(3) 0.105(10) 0.184(14) 0.000 0.201(18) 0.000
C104 0.35(3) 0.105(10) 0.184(14) 0.000 0.201(18) 0.000
C107 0.35(3) 0.105(10) 0.184(14) 0.000 0.201(18) 0.000

loop_
_geom_bond_atom_site_label_1
_geom_bond_atom_site_label_2
_geom_bond_distance
_geom_bond_site_symmetry_2
_geom_bond_publ_flag
Pt1 C31 2.016(6) . ?
Pt1 P1 2.3017(16) . ?
Pt1 P2 2.3101(16) . ?
Pt1 Cl1 2.3719(16) . ?
P1 C1 1.816(7) . ?
P1 C51 1.827(7) . ?
P1 C41 1.847(8) . ?
C1 C2 1.513(11) . ?
P2 C71 1.823(7) . ?
P2 C61 1.829(7) . ?
P2 C20 1.834(7) . ?
C2 C3 1.517(9) . ?
C3 C4 1.485(11) . ?
C4 C5 1.526(12) . ?
C5 C6 1.446(14) . ?
C6 C7 1.516(14) . ?
C7 C8 1.458(14) . ?
C8 C9 1.472(14) . ?
C9 C10 1.497(13) . ?
C10 C11 1.514(14) . ?
C11 C12 1.505(13) . ?
C12 C13 1.483(13) . ?
C13 C14 1.503(10) . ?
C14 C15 1.514(9) . ?
C15 C16 1.495(9) . ?
C16 C17 1.519(9) . ?
C17 C18 1.536(11) . ?
C18 C19 1.513(8) . ?
C19 C20 1.522(10) . ?
C31 C32 1.365(8) . ?
C31 C36 1.407(9) . ?
F32 C32 1.367(7) . ?
C32 C33 1.380(8) . ?
F33 C33 1.351(7) . ?
C33 C34 1.366(10) . ?
F34 C34 1.340(7) . ?
C34 C35 1.381(10) . ?
F35 C35 1.347(8) . ?
C35 C36 1.372(9) . ?
F36 C36 1.358(7) . ?
C41 C42 1.379(11) . ?
C41 C46 1.382(11) . ?
C42 C43 1.386(13) . ?
C43 C44 1.376(16) . ?
C44 C45 1.366(16) . ?
C45 C46 1.406(13) . ?
C51 C56 1.393(10) . ?
C51 C52 1.398(10) . ?
C52 C53 1.371(10) . ?
C53 C54 1.365(13) . ?
C54 C55 1.386(13) . ?
C55 C56 1.388(11) . ?
C61 C62 1.391(10) . ?
C61 C66 1.393(9) . ?
C62 C63 1.385(10) . ?
C63 C64 1.371(11) . ?
C64 C65 1.376(12) . ?
C65 C66 1.388(10) . ?
C71 C76 1.386(10) . ?
C71 C72 1.395(9) . ?
C72 C73 1.380(11) . ?
C73 C74 1.395(12) . ?
C74 C75 1.370(11) . ?
C75 C76 1.380(10) . ?
C101 C102 1.46(3) . ?
C101 C102 1.46(3) 2_553 ?
C102 C107 1.32(5) . ?
C102 C103 1.36(3) . ?
C103 C104 1.39(2) . ?
C104 C103 1.39(2) 2_553 ?
